data_1557843
loop_
_publ_author_name
'Jost, Maximilian'
'Richter, Roman-Malte'
'Balmer, Markus'
'Peters, Bertram'
'Dankert, Fabian'
'von H\"anisch, Carsten'

_publ_section_title
;
 Coordination polymers of alkali metal cyclosiloxazanides with one- and
 two-dimensional structures.
;
_journal_issue 18
_journal_name_full 'Dalton transactions (Cambridge, England : 2003)'
_journal_page_first 5787
_journal_page_last 5790
_journal_paper_doi 10.1039/d0dt01060j
_journal_volume 49
_journal_year 2020
_chemical_formula_moiety 'C8 H24 N O Rb Si4'
_chemical_formula_sum 'C8 H24 N O Rb Si4'
_chemical_formula_weight 348.11
_space_group_crystal_system monoclinic
_space_group_IT_number 14
_space_group_name_Hall '-P 2ybc'
_space_group_name_H-M_alt 'P 1 21/c 1'
_atom_sites_solution_hydrogens geom
_atom_sites_solution_primary direct
_audit_creation_date 2019-07-04
_audit_creation_method
;
Olex2 1.2
(compiled 2018.05.29 svn.r3508 for OlexSys, GUI svn.r5506)
;
_audit_update_record
;
2020-03-30 deposited with the CCDC.	2020-04-08 downloaded from the CCDC.
;
_cell_angle_alpha 90
_cell_angle_beta 109.493(2)
_cell_angle_gamma 90
_cell_formula_units_Z 4
_cell_length_a 8.9604(2)
_cell_length_b 16.9073(3)
_cell_length_c 12.2222(3)
_cell_measurement_reflns_used 3170
_cell_measurement_temperature 100.0
_cell_measurement_theta_max 67.998
_cell_measurement_theta_min 4.644
_cell_volume 1745.49(7)
_computing_data_collection 'STOE X-AREA'
_computing_molecular_graphics 'Olex2 (Dolomanov et al., 2009)'
_computing_publication_material 'Olex2 (Dolomanov et al., 2009) and MS-Word'
_computing_structure_refinement 'ShelXL (Sheldrick, 2015)'
_computing_structure_solution 'ShelXS (Sheldrick, 2008)'
_diffrn_ambient_temperature 100.0
_diffrn_measured_fraction_theta_full 0.998
_diffrn_measured_fraction_theta_max 0.998
_diffrn_measurement_device_type Stadi-Cu
_diffrn_measurement_method '\w scans'
_diffrn_radiation_type CuK\a
_diffrn_radiation_wavelength 1.54186
_diffrn_reflns_av_R_equivalents 0.0455
_diffrn_reflns_av_unetI/netI 0.0251
_diffrn_reflns_Laue_measured_fraction_full 0.998
_diffrn_reflns_Laue_measured_fraction_max 0.998
_diffrn_reflns_limit_h_max 10
_diffrn_reflns_limit_h_min -10
_diffrn_reflns_limit_k_max 20
_diffrn_reflns_limit_k_min -19
_diffrn_reflns_limit_l_max 9
_diffrn_reflns_limit_l_min -14
_diffrn_reflns_number 15178
_diffrn_reflns_point_group_measured_fraction_full 0.998
_diffrn_reflns_point_group_measured_fraction_max 0.998
_diffrn_reflns_theta_full 67.686
_diffrn_reflns_theta_max 67.998
_diffrn_reflns_theta_min 4.644
_exptl_absorpt_coefficient_mu 6.392
_exptl_absorpt_correction_T_max 45.09
_exptl_absorpt_correction_T_min 8.57
_exptl_absorpt_correction_type sphere
_exptl_absorpt_process_details 'X-Area LANA 1.68.2.0 (STOE, 2016)'
_exptl_crystal_colour colourless
_exptl_crystal_colour_primary colourless
_exptl_crystal_density_diffrn 1.325
_exptl_crystal_description block
_exptl_crystal_F_000 720
_exptl_crystal_size_max 0.038
_exptl_crystal_size_mid 0.026
_exptl_crystal_size_min 0.016
_exptl_crystal_size_rad 0.112
_refine_diff_density_max 0.443
_refine_diff_density_min -0.784
_refine_diff_density_rms 0.104
_refine_ls_extinction_method none
_refine_ls_goodness_of_fit_ref 1.076
_refine_ls_hydrogen_treatment constr
_refine_ls_matrix_type full
_refine_ls_number_parameters 144
_refine_ls_number_reflns 3170
_refine_ls_number_restraints 0
_refine_ls_restrained_S_all 1.076
_refine_ls_R_factor_all 0.0435
_refine_ls_R_factor_gt 0.0406
_refine_ls_shift/su_max 0.000
_refine_ls_shift/su_mean 0.000
_refine_ls_structure_factor_coef Fsqd
_refine_ls_weighting_details 'w=1/[\s^2^(Fo^2^)+(0.0897P)^2^] where P=(Fo^2^+2Fc^2^)/3'
_refine_ls_weighting_scheme calc
_refine_ls_wR_factor_gt 0.1159
_refine_ls_wR_factor_ref 0.1176
_reflns_Friedel_coverage 0.000
_reflns_number_gt 2894
_reflns_number_total 3170
_reflns_threshold_expression 'I > 2\s(I)'
_cod_data_source_file d0dt01060j2.cif
_cod_data_source_block mj377
_cod_depositor_comments 'Adding full bibliography for 1557842--1557846.cif.'
_cod_database_code 1557843
_shelx_shelxl_version_number 2016/6
_shelx_space_group_comment
;
The symmetry employed for this shelxl refinement is uniquely defined
by the following loop, which should always be used as a source of
symmetry information in preference to the above space-group names.
They are only intended as comments.
;
_shelx_estimated_absorpt_t_max 0.905
_shelx_estimated_absorpt_t_min 0.793
_olex2_refinement_description
;
1. Fixed Uiso
 At 1.5 times of:
  All C(H,H,H) groups
2.a Idealised Me refined as rotating group:
 C6(H6A,H6B,H6C), C5(H5A,H5B,H5C), C4(H4A,H4B,H4C), C8(H8A,H8B,H8C), C2(H2A,
 H2B,H2C), C1(H1A,H1B,H1C), C7(H7A,H7B,H7C), C3(H3A,H3B,H3C)
;
_olex2_submission_special_instructions 'No special instructions were received'

loop_
_space_group_symop_operation_xyz
'x, y, z'
'-x, y+1/2, -z+1/2'
'-x, -y, -z'
'x, -y-1/2, z-1/2'

loop_
_atom_site_label
_atom_site_type_symbol
_atom_site_fract_x
_atom_site_fract_y
_atom_site_fract_z
_atom_site_U_iso_or_equiv
_atom_site_adp_type
_atom_site_occupancy
_atom_site_site_symmetry_order
_atom_site_calc_flag
_atom_site_refinement_flags_posn
_atom_site_refinement_flags_adp
_atom_site_refinement_flags_occupancy
_atom_site_disorder_assembly
_atom_site_disorder_group
Rb1 Rb 0.50196(3) 0.61011(2) 0.58650(2) 0.03548(15) Uani 1 1 d . . . . .
Si3 Si 0.30760(9) 0.57946(5) 0.26189(6) 0.0320(2) Uani 1 1 d . . . . .
Si1 Si 0.66582(9) 0.57734(5) 0.34038(6) 0.0319(2) Uani 1 1 d . . . . .
Si4 Si 0.30312(9) 0.67642(5) 0.12098(7) 0.0342(2) Uani 1 1 d . . . . .
Si2 Si 0.66119(9) 0.67682(5) 0.20231(7) 0.0347(2) Uani 1 1 d . . . . .
O1 O 0.4813(2) 0.71835(12) 0.15028(18) 0.0381(5) Uani 1 1 d . . . . .
N1 N 0.4884(3) 0.55923(15) 0.3539(2) 0.0333(5) Uani 1 1 d . . . . .
C6 C 0.1730(4) 0.61808(19) 0.3414(3) 0.0416(7) Uani 1 1 d . . . . .
H6A H 0.211175 0.669790 0.375508 0.062 Uiso 1 1 calc GR . . . .
H6B H 0.173275 0.580935 0.402979 0.062 Uiso 1 1 calc GR . . . .
H6C H 0.064980 0.623450 0.286575 0.062 Uiso 1 1 calc GR . . . .
C5 C 0.1954(4) 0.49093(19) 0.1802(3) 0.0433(7) Uani 1 1 d . . . . .
H5A H 0.096937 0.508709 0.121604 0.065 Uiso 1 1 calc GR . . . .
H5B H 0.170515 0.455013 0.234689 0.065 Uiso 1 1 calc GR . . . .
H5C H 0.260621 0.463184 0.142108 0.065 Uiso 1 1 calc GR . . . .
C4 C 0.7995(4) 0.76031(19) 0.2685(3) 0.0412(7) Uani 1 1 d . . . . .
H4A H 0.757151 0.791070 0.319454 0.062 Uiso 1 1 calc GR . . . .
H4B H 0.810193 0.794557 0.206822 0.062 Uiso 1 1 calc GR . . . .
H4C H 0.903480 0.738966 0.313751 0.062 Uiso 1 1 calc GR . . . .
C8 C 0.1651(4) 0.7595(2) 0.1216(3) 0.0436(7) Uani 1 1 d . . . . .
H8A H 0.058995 0.738251 0.109327 0.065 Uiso 1 1 calc GR . . . .
H8B H 0.161022 0.796787 0.059349 0.065 Uiso 1 1 calc GR . . . .
H8C H 0.203207 0.786804 0.196569 0.065 Uiso 1 1 calc GR . . . .
C2 C 0.8152(4) 0.6112(2) 0.4818(3) 0.0440(8) Uani 1 1 d . . . . .
H2A H 0.920189 0.614173 0.473588 0.066 Uiso 1 1 calc GR . . . .
H2B H 0.817908 0.573456 0.543304 0.066 Uiso 1 1 calc GR . . . .
H2C H 0.785123 0.663516 0.501962 0.066 Uiso 1 1 calc GR . . . .
C1 C 0.7615(4) 0.48742(19) 0.3001(3) 0.0436(7) Uani 1 1 d . . . . .
H1A H 0.686969 0.462405 0.231129 0.065 Uiso 1 1 calc GR . . . .
H1B H 0.790207 0.449734 0.364767 0.065 Uiso 1 1 calc GR . . . .
H1C H 0.856919 0.503483 0.283669 0.065 Uiso 1 1 calc GR . . . .
C7 C 0.2438(5) 0.6351(2) -0.0292(3) 0.0541(9) Uani 1 1 d . . . . .
H7A H 0.312433 0.590269 -0.030748 0.081 Uiso 1 1 calc GR . . . .
H7B H 0.254291 0.676091 -0.082855 0.081 Uiso 1 1 calc GR . . . .
H7C H 0.133533 0.617210 -0.052857 0.081 Uiso 1 1 calc GR . . . .
C3 C 0.7115(4) 0.6383(2) 0.0750(3) 0.0469(7) Uani 1 1 d . . . . .
H3A H 0.818989 0.616567 0.101957 0.070 Uiso 1 1 calc GR . . . .
H3B H 0.705451 0.681582 0.020343 0.070 Uiso 1 1 calc GR . . . .
H3C H 0.636239 0.596733 0.036271 0.070 Uiso 1 1 calc GR . . . .

loop_
_atom_site_aniso_label
_atom_site_aniso_U_11
_atom_site_aniso_U_22
_atom_site_aniso_U_33
_atom_site_aniso_U_23
_atom_site_aniso_U_13
_atom_site_aniso_U_12
Rb1 0.0347(2) 0.0375(2) 0.0375(2) -0.00084(9) 0.01646(15) -0.00087(10)
Si3 0.0271(4) 0.0372(4) 0.0342(4) 0.0011(3) 0.0137(3) -0.0001(3)
Si1 0.0268(4) 0.0373(4) 0.0349(4) 0.0016(3) 0.0145(3) 0.0008(3)
Si4 0.0301(4) 0.0393(4) 0.0346(4) 0.0025(3) 0.0127(3) 0.0000(3)
Si2 0.0310(4) 0.0391(4) 0.0390(4) 0.0025(3) 0.0182(3) 0.0005(3)
O1 0.0337(10) 0.0377(11) 0.0464(11) 0.0055(8) 0.0179(9) 0.0000(8)
N1 0.0281(11) 0.0388(13) 0.0350(12) 0.0044(9) 0.0130(10) 0.0004(10)
C6 0.0332(16) 0.056(2) 0.0392(17) 0.0036(12) 0.0171(14) 0.0045(13)
C5 0.0411(16) 0.0423(17) 0.0438(16) 0.0007(12) 0.0106(14) -0.0057(13)
C4 0.0367(15) 0.0423(17) 0.0484(16) 0.0039(13) 0.0192(14) -0.0008(13)
C8 0.0379(16) 0.0456(18) 0.0519(17) 0.0121(14) 0.0213(14) 0.0074(14)
C2 0.0333(16) 0.059(2) 0.0423(18) 0.0014(13) 0.0165(15) -0.0059(13)
C1 0.0412(16) 0.0414(17) 0.0574(19) 0.0020(13) 0.0289(15) 0.0042(13)
C7 0.067(2) 0.057(2) 0.0375(16) -0.0012(14) 0.0153(16) -0.0054(19)
C3 0.0470(18) 0.057(2) 0.0438(17) 0.0024(14) 0.0253(15) 0.0036(16)

loop_
_atom_type_symbol
_atom_type_description
_atom_type_scat_dispersion_real
_atom_type_scat_dispersion_imag
_atom_type_scat_source
C C 0.0181 0.0091 'International Tables Vol C Tables 4.2.6.8 and 6.1.1.4'
H H 0.0000 0.0000 'International Tables Vol C Tables 4.2.6.8 and 6.1.1.4'
N N 0.0311 0.0180 'International Tables Vol C Tables 4.2.6.8 and 6.1.1.4'
O O 0.0492 0.0322 'International Tables Vol C Tables 4.2.6.8 and 6.1.1.4'
Rb Rb -0.4688 1.6079 'International Tables Vol C Tables 4.2.6.8 and 6.1.1.4'
Si Si 0.2541 0.3302 'International Tables Vol C Tables 4.2.6.8 and 6.1.1.4'

loop_
_geom_angle_atom_site_label_1
_geom_angle_atom_site_label_2
_geom_angle_atom_site_label_3
_geom_angle
_geom_angle_site_symmetry_1
_geom_angle_site_symmetry_3
_geom_angle_publ_flag
N1 Rb1 O1 150.08(6) 3_666 4_576 ?
N1 Rb1 O1 123.00(6) . 4_576 ?
N1 Rb1 N1 86.72(6) . 3_666 ?
Si4 Si3 Rb1 146.34(3) . 3_666 ?
N1 Si3 Rb1 47.45(9) . 3_666 ?
N1 Si3 Si4 114.12(9) . . ?
N1 Si3 C6 111.39(14) . . ?
N1 Si3 C5 114.74(14) . . ?
C6 Si3 Rb1 107.36(10) . 3_666 ?
C6 Si3 Si4 105.92(10) . . ?
C5 Si3 Rb1 70.35(10) . 3_666 ?
C5 Si3 Si4 106.68(10) . . ?
C5 Si3 C6 103.03(15) . . ?
Si2 Si1 Rb1 148.99(3) . 3_666 ?
N1 Si1 Rb1 49.71(9) . 3_666 ?
N1 Si1 Si2 113.99(9) . . ?
N1 Si1 C2 111.72(14) . . ?
N1 Si1 C1 113.91(14) . . ?
C2 Si1 Rb1 104.88(10) . 3_666 ?
C2 Si1 Si2 105.97(11) . . ?
C2 Si1 C1 103.75(16) . . ?
C1 Si1 Rb1 68.53(10) . 3_666 ?
C1 Si1 Si2 106.68(10) . . ?
Si3 Si4 Rb1 141.26(3) . 4_575 ?
O1 Si4 Rb1 40.01(7) . 4_575 ?
O1 Si4 Si3 110.75(8) . . ?
O1 Si4 C8 105.41(13) . . ?
O1 Si4 C7 107.89(15) . . ?
C8 Si4 Rb1 69.59(10) . 4_575 ?
C8 Si4 Si3 111.52(10) . . ?
C7 Si4 Rb1 102.64(12) . 4_575 ?
C7 Si4 Si3 112.70(12) . . ?
C7 Si4 C8 108.23(17) . . ?
Si1 Si2 Rb1 144.88(3) . 4_575 ?
O1 Si2 Rb1 45.34(7) . 4_575 ?
O1 Si2 Si1 110.67(8) . . ?
O1 Si2 C4 105.17(13) . . ?
O1 Si2 C3 107.31(14) . . ?
C4 Si2 Rb1 64.94(10) . 4_575 ?
C4 Si2 Si1 112.01(10) . . ?
C3 Si2 Rb1 100.19(11) . 4_575 ?
C3 Si2 Si1 113.09(12) . . ?
C3 Si2 C4 108.18(15) . . ?
Si4 O1 Rb1 119.16(10) . 4_575 ?
Si4 O1 Si2 129.18(13) . . ?
Si2 O1 Rb1 111.44(9) . 4_575 ?
Rb1 N1 Rb1 93.28(6) . 3_666 ?
Si3 N1 Rb1 107.87(11) . 3_666 ?
Si3 N1 Rb1 108.04(11) . . ?
Si3 N1 Si1 129.27(14) . . ?
Si1 N1 Rb1 104.52(11) . 3_666 ?
Si1 N1 Rb1 107.91(11) . . ?
Si3 C6 H6A 109.5 . . ?
Si3 C6 H6B 109.5 . . ?
Si3 C6 H6C 109.5 . . ?
H6A C6 H6B 109.5 . . ?
H6A C6 H6C 109.5 . . ?
H6B C6 H6C 109.5 . . ?
Rb1 C5 H5A 166.1 3_666 . ?
Rb1 C5 H5B 57.0 3_666 . ?
Rb1 C5 H5C 75.0 3_666 . ?
Si3 C5 Rb1 80.34(10) . 3_666 ?
Si3 C5 H5A 109.5 . . ?
Si3 C5 H5B 109.5 . . ?
Si3 C5 H5C 109.5 . . ?
H5A C5 H5B 109.5 . . ?
H5A C5 H5C 109.5 . . ?
H5B C5 H5C 109.5 . . ?
Rb1 C4 H4A 72.8 4_575 . ?
Rb1 C4 H4B 53.6 4_575 . ?
Rb1 C4 H4C 160.7 4_575 . ?
Si2 C4 Rb1 86.84(11) . 4_575 ?
Si2 C4 H4A 109.5 . . ?
Si2 C4 H4B 109.5 . . ?
Si2 C4 H4C 109.5 . . ?
H4A C4 H4B 109.5 . . ?
H4A C4 H4C 109.5 . . ?
H4B C4 H4C 109.5 . . ?
Si4 C8 H8A 109.5 . . ?
Si4 C8 H8B 109.5 . . ?
Si4 C8 H8C 109.5 . . ?
H8A C8 H8B 109.5 . . ?
H8A C8 H8C 109.5 . . ?
H8B C8 H8C 109.5 . . ?
Si1 C2 H2A 109.5 . . ?
Si1 C2 H2B 109.5 . . ?
Si1 C2 H2C 109.5 . . ?
H2A C2 H2B 109.5 . . ?
H2A C2 H2C 109.5 . . ?
H2B C2 H2C 109.5 . . ?
Rb1 C1 H1A 77.5 3_666 . ?
Rb1 C1 H1B 53.7 3_666 . ?
Rb1 C1 H1C 163.0 3_666 . ?
Si1 C1 Rb1 81.51(10) . 3_666 ?
Si1 C1 H1A 109.5 . . ?
Si1 C1 H1B 109.5 . . ?
Si1 C1 H1C 109.5 . . ?
H1A C1 H1B 109.5 . . ?
H1A C1 H1C 109.5 . . ?
H1B C1 H1C 109.5 . . ?
Si4 C7 H7A 109.5 . . ?
Si4 C7 H7B 109.5 . . ?
Si4 C7 H7C 109.5 . . ?
H7A C7 H7B 109.5 . . ?
H7A C7 H7C 109.5 . . ?
H7B C7 H7C 109.5 . . ?
Si2 C3 H3A 109.5 . . ?
Si2 C3 H3B 109.5 . . ?
Si2 C3 H3C 109.5 . . ?
H3A C3 H3B 109.5 . . ?
H3A C3 H3C 109.5 . . ?
H3B C3 H3C 109.5 . . ?

loop_
_geom_bond_atom_site_label_1
_geom_bond_atom_site_label_2
_geom_bond_distance
_geom_bond_site_symmetry_2
_geom_bond_publ_flag
Rb1 O1 3.025(2) 4_576 ?
Rb1 N1 2.933(2) . ?
Rb1 N1 2.948(2) 3_666 ?
Si3 Si4 2.3683(11) . ?
Si3 N1 1.671(2) . ?
Si3 C6 1.899(3) . ?
Si3 C5 1.891(3) . ?
Si1 Si2 2.3732(10) . ?
Si1 N1 1.680(2) . ?
Si1 C2 1.888(4) . ?
Si1 C1 1.889(3) . ?
Si4 O1 1.673(2) . ?
Si4 C8 1.873(3) . ?
Si4 C7 1.868(3) . ?
Si2 O1 1.677(2) . ?
Si2 C4 1.875(3) . ?
Si2 C3 1.874(3) . ?
C6 H6A 0.9800 . ?
C6 H6B 0.9800 . ?
C6 H6C 0.9800 . ?
C5 H5A 0.9800 . ?
C5 H5B 0.9800 . ?
C5 H5C 0.9800 . ?
C4 H4A 0.9800 . ?
C4 H4B 0.9800 . ?
C4 H4C 0.9800 . ?
C8 H8A 0.9800 . ?
C8 H8B 0.9800 . ?
C8 H8C 0.9800 . ?
C2 H2A 0.9800 . ?
C2 H2B 0.9800 . ?
C2 H2C 0.9800 . ?
C1 H1A 0.9800 . ?
C1 H1B 0.9800 . ?
C1 H1C 0.9800 . ?
C7 H7A 0.9800 . ?
C7 H7B 0.9800 . ?
C7 H7C 0.9800 . ?
C3 H3A 0.9800 . ?
C3 H3B 0.9800 . ?
C3 H3C 0.9800 . ?
